data_7234393
loop_
_publ_author_name
'Shishkina, Svitlana V.'
'Konovalova, Irina S.'
'Kovalenko, Sergiy Mykolayovich'
'Trostianko , Pavlo V.'
'Geleverya, Anna O.'
'Bunyatyan, Natalya D.'

_publ_section_title
;
 Hydrogen bonding vs stacking interaction in the crystals of the simplest
 coumarin derivatives: study from the energetic viewpoint
;
_journal_name_full CrystEngComm
_journal_paper_doi 10.1039/C9CE01344J
_journal_year 2019
_chemical_formula_sum 'C10 H7 N O3'
_chemical_formula_weight 189.17
_space_group_crystal_system monoclinic
_space_group_IT_number 14
_space_group_name_Hall '-P 2ybc'
_space_group_name_H-M_alt 'P 1 21/c 1'
_symmetry_space_group_name_Hall '-P 2ybc'
_symmetry_space_group_name_H-M 'P 1 21/c 1'
_atom_sites_solution_hydrogens geom
_audit_creation_method SHELXL-2016/6
_audit_update_record
;
2019-08-23 deposited with the CCDC.    2019-10-04 downloaded from the CCDC.
;
_cell_angle_alpha 90
_cell_angle_beta 95.601(5)
_cell_angle_gamma 90
_cell_formula_units_Z 4
_cell_length_a 4.7630(2)
_cell_length_b 14.3440(9)
_cell_length_c 12.3505(7)
_cell_measurement_reflns_used 1174
_cell_measurement_temperature 293(2)
_cell_measurement_theta_max 30.074
_cell_measurement_theta_min 4.368
_cell_volume 839.76(8)
_computing_structure_refinement 'SHELXL-2016/6 (Sheldrick, 2016)'
_computing_structure_solution 'SHELXT 2014/5 (Sheldrick, 2014)'
_diffrn_ambient_temperature 293(2)
_diffrn_detector_area_resol_mean 16.1827
_diffrn_measured_fraction_theta_full 0.999
_diffrn_measured_fraction_theta_max 0.999
_diffrn_measurement_device_type 'Xcalibur, Sapphire3'
_diffrn_measurement_method '\w scans'
_diffrn_radiation_type MoK\a
_diffrn_radiation_wavelength 0.71073
_diffrn_reflns_av_R_equivalents 0.0446
_diffrn_reflns_av_unetI/netI 0.0363
_diffrn_reflns_Laue_measured_fraction_full 0.999
_diffrn_reflns_Laue_measured_fraction_max 0.999
_diffrn_reflns_limit_h_max 5
_diffrn_reflns_limit_h_min -5
_diffrn_reflns_limit_k_max 17
_diffrn_reflns_limit_k_min -15
_diffrn_reflns_limit_l_max 12
_diffrn_reflns_limit_l_min -14
_diffrn_reflns_number 5565
_diffrn_reflns_point_group_measured_fraction_full 0.999
_diffrn_reflns_point_group_measured_fraction_max 0.999
_diffrn_reflns_theta_full 24.992
_diffrn_reflns_theta_max 24.992
_diffrn_reflns_theta_min 3.289
_diffrn_source 'Enhance (Mo) X-ray Source'
_exptl_absorpt_coefficient_mu 0.113
_exptl_absorpt_correction_T_max 1.00000
_exptl_absorpt_correction_T_min 0.82161
_exptl_absorpt_correction_type multi-scan
_exptl_absorpt_process_details
;
CrysAlisPro 1.171.39.46 (Rigaku Oxford Diffraction, 2018)
Empirical absorption correction using spherical harmonics,
 implemented in SCALE3 ABSPACK scaling algorithm.
;
_exptl_crystal_colour light-yellow
_exptl_crystal_density_diffrn 1.496
_exptl_crystal_description stick
_exptl_crystal_F_000 392
_exptl_crystal_size_max 0.200
_exptl_crystal_size_mid 0.100
_exptl_crystal_size_min 0.080
_refine_diff_density_max 0.190
_refine_diff_density_min -0.155
_refine_diff_density_rms 0.039
_refine_ls_extinction_method none
_refine_ls_goodness_of_fit_ref 1.081
_refine_ls_hydrogen_treatment constr
_refine_ls_matrix_type full
_refine_ls_number_parameters 127
_refine_ls_number_reflns 1482
_refine_ls_number_restraints 0
_refine_ls_restrained_S_all 1.081
_refine_ls_R_factor_all 0.0545
_refine_ls_R_factor_gt 0.0445
_refine_ls_shift/su_max 0.000
_refine_ls_shift/su_mean 0.000
_refine_ls_structure_factor_coef Fsqd
_refine_ls_weighting_details 'w=1/[\s^2^(Fo^2^)+(0.0649P)^2^+0.0671P] where P=(Fo^2^+2Fc^2^)/3'
_refine_ls_weighting_scheme calc
_refine_ls_wR_factor_gt 0.1214
_refine_ls_wR_factor_ref 0.1307
_reflns_Friedel_coverage 0.000
_reflns_number_gt 1209
_reflns_number_total 1482
_reflns_threshold_expression 'I > 2\s(I)'
_cod_data_source_file c9ce01344j2.cif
_cod_data_source_block oo
_cod_database_code 7234393
_shelx_shelxl_version_number 2016/6
_shelx_space_group_comment
;
The symmetry employed for this shelxl refinement is uniquely defined
by the following loop, which should always be used as a source of
symmetry information in preference to the above space-group names.
They are only intended as comments.
;
_shelx_estimated_absorpt_t_min 0.978
_shelx_estimated_absorpt_t_max 0.991

loop_
_space_group_symop_operation_xyz
'x, y, z'
'-x, y+1/2, -z+1/2'
'-x, -y, -z'
'x, -y-1/2, z-1/2'

loop_
_atom_site_label
_atom_site_type_symbol
_atom_site_fract_x
_atom_site_fract_y
_atom_site_fract_z
_atom_site_U_iso_or_equiv
_atom_site_adp_type
_atom_site_occupancy
_atom_site_site_symmetry_order
_atom_site_calc_flag
_atom_site_refinement_flags_posn
_atom_site_refinement_flags_adp
O1 O 0.7352(2) 0.29042(9) 0.24331(9) 0.0479(4) Uani 1 1 d . .
O2 O 0.4283(3) 0.40278(9) 0.20935(10) 0.0583(4) Uani 1 1 d . .
O3 O 0.2598(3) 0.40863(9) 0.53729(10) 0.0535(4) Uani 1 1 d . .
N2 N 0.1325(3) 0.46713(11) 0.37127(12) 0.0512(4) Uani 1 1 d . .
H2NB H 0.007655 0.503077 0.395025 0.061 Uiso 1 1 calc R U
H2NA H 0.157675 0.467147 0.303258 0.061 Uiso 1 1 calc R U
C1 C 0.8830(3) 0.22795(12) 0.31194(13) 0.0417(4) Uani 1 1 d . .
C2 C 1.0725(4) 0.17047(13) 0.26668(16) 0.0519(5) Uani 1 1 d . .
H2 H 1.098523 0.174719 0.193187 0.062 Uiso 1 1 calc R U
C3 C 1.2208(4) 0.10724(14) 0.33218(18) 0.0583(6) Uani 1 1 d . .
H3 H 1.348389 0.067789 0.302721 0.070 Uiso 1 1 calc R U
C4 C 1.1842(4) 0.10096(14) 0.44197(19) 0.0589(6) Uani 1 1 d . .
H4 H 1.286669 0.057531 0.485565 0.071 Uiso 1 1 calc R U
C5 C 0.9953(4) 0.15928(13) 0.48650(16) 0.0517(5) Uani 1 1 d . .
H5 H 0.971121 0.155111 0.560164 0.062 Uiso 1 1 calc R U
C6 C 0.8405(3) 0.22443(11) 0.42136(13) 0.0408(4) Uani 1 1 d . .
C7 C 0.6398(3) 0.28723(12) 0.45972(13) 0.0406(4) Uani 1 1 d . .
H7 H 0.607621 0.285806 0.532766 0.049 Uiso 1 1 calc R U
C8 C 0.4960(3) 0.34843(11) 0.39291(13) 0.0377(4) Uani 1 1 d . .
C9 C 0.5416(3) 0.35172(12) 0.27871(14) 0.0427(4) Uani 1 1 d . .
C10 C 0.2861(3) 0.41173(11) 0.43945(14) 0.0406(4) Uani 1 1 d . .

loop_
_atom_site_aniso_label
_atom_site_aniso_U_11
_atom_site_aniso_U_22
_atom_site_aniso_U_33
_atom_site_aniso_U_23
_atom_site_aniso_U_13
_atom_site_aniso_U_12
O1 0.0524(7) 0.0557(8) 0.0368(7) -0.0024(5) 0.0110(5) 0.0035(5)
O2 0.0689(9) 0.0661(10) 0.0405(8) 0.0104(6) 0.0076(6) 0.0112(6)
O3 0.0620(8) 0.0596(9) 0.0413(8) 0.0030(6) 0.0166(6) 0.0166(6)
N2 0.0540(9) 0.0547(10) 0.0458(9) 0.0037(7) 0.0097(7) 0.0138(7)
C1 0.0398(9) 0.0429(10) 0.0430(9) -0.0056(7) 0.0066(7) -0.0039(7)
C2 0.0508(10) 0.0555(12) 0.0508(11) -0.0155(9) 0.0126(8) -0.0019(8)
C3 0.0493(11) 0.0509(12) 0.0759(15) -0.0196(10) 0.0121(10) 0.0047(8)
C4 0.0547(11) 0.0512(13) 0.0707(14) 0.0017(9) 0.0056(9) 0.0106(8)
C5 0.0506(10) 0.0545(12) 0.0509(11) 0.0023(8) 0.0100(8) 0.0066(8)
C6 0.0391(8) 0.0407(10) 0.0433(10) -0.0033(7) 0.0073(7) -0.0008(7)
C7 0.0411(9) 0.0461(10) 0.0357(9) -0.0012(7) 0.0096(7) -0.0011(7)
C8 0.0362(8) 0.0401(10) 0.0373(9) -0.0026(7) 0.0065(7) -0.0024(6)
C9 0.0427(9) 0.0446(10) 0.0415(10) -0.0013(7) 0.0075(7) -0.0035(7)
C10 0.0396(9) 0.0388(10) 0.0442(10) -0.0011(7) 0.0083(7) -0.0012(7)

loop_
_atom_type_symbol
_atom_type_description
_atom_type_scat_dispersion_real
_atom_type_scat_dispersion_imag
_atom_type_scat_source
C C 0.0033 0.0016 'International Tables Vol C Tables 4.2.6.8 and 6.1.1.4'
H H 0.0000 0.0000 'International Tables Vol C Tables 4.2.6.8 and 6.1.1.4'
N N 0.0061 0.0033 'International Tables Vol C Tables 4.2.6.8 and 6.1.1.4'
O O 0.0106 0.0060 'International Tables Vol C Tables 4.2.6.8 and 6.1.1.4'

loop_
_geom_angle_atom_site_label_1
_geom_angle_atom_site_label_2
_geom_angle_atom_site_label_3
_geom_angle
C9 O1 C1 122.54(13)
C10 N2 H2NB 120.0
C10 N2 H2NA 120.0
H2NB N2 H2NA 120.0
O1 C1 C2 117.00(15)
O1 C1 C6 120.57(14)
C2 C1 C6 122.43(17)
C3 C2 C1 118.54(18)
C3 C2 H2 120.7
C1 C2 H2 120.7
C2 C3 C4 121.01(17)
C2 C3 H3 119.5
C4 C3 H3 119.5
C5 C4 C3 119.93(19)
C5 C4 H4 120.0
C3 C4 H4 120.0
C4 C5 C6 120.25(18)
C4 C5 H5 119.9
C6 C5 H5 119.9
C1 C6 C5 117.84(16)
C1 C6 C7 117.81(15)
C5 C6 C7 124.35(16)
C8 C7 C6 121.70(15)
C8 C7 H7 119.2
C6 C7 H7 119.2
C7 C8 C9 120.19(15)
C7 C8 C10 118.47(15)
C9 C8 C10 121.34(14)
O2 C9 O1 115.29(15)
O2 C9 C8 127.51(16)
O1 C9 C8 117.20(14)
O3 C10 N2 122.98(15)
O3 C10 C8 119.28(15)
N2 C10 C8 117.72(15)

loop_
_geom_bond_atom_site_label_1
_geom_bond_atom_site_label_2
_geom_bond_distance
O1 C9 1.376(2)
O1 C1 1.378(2)
O2 C9 1.213(2)
O3 C10 1.228(2)
N2 C10 1.325(2)
N2 H2NB 0.8600
N2 H2NA 0.8600
C1 C2 1.380(2)
C1 C6 1.387(2)
C2 C3 1.366(3)
C2 H2 0.9300
C3 C4 1.387(3)
C3 H3 0.9300
C4 C5 1.381(3)
C4 H4 0.9300
C5 C6 1.396(2)
C5 H5 0.9300
C6 C7 1.428(2)
C7 C8 1.345(2)
C7 H7 0.9300
C8 C9 1.449(2)
C8 C10 1.506(2)

loop_
_geom_hbond_atom_site_label_D
_geom_hbond_atom_site_label_H
_geom_hbond_atom_site_label_A
_geom_hbond_distance_DH
_geom_hbond_distance_HA
_geom_hbond_distance_DA
_geom_hbond_angle_DHA
_geom_hbond_site_symmetry_A
N2 H2NA O2 0.86 2.04 2.7178(19) 135.4 .
N2 H2NB O3 0.86 2.03 2.8904(19) 174.6 3_566

loop_
_geom_torsion_atom_site_label_1
_geom_torsion_atom_site_label_2
_geom_torsion_atom_site_label_3
_geom_torsion_atom_site_label_4
_geom_torsion
C9 O1 C1 C2 -179.65(13)
C9 O1 C1 C6 0.1(2)
O1 C1 C2 C3 -179.50(15)
C6 C1 C2 C3 0.7(3)
C1 C2 C3 C4 -0.4(3)
C2 C3 C4 C5 0.0(3)
C3 C4 C5 C6 0.1(3)
O1 C1 C6 C5 179.62(14)
C2 C1 C6 C5 -0.6(2)
O1 C1 C6 C7 0.1(2)
C2 C1 C6 C7 179.84(15)
C4 C5 C6 C1 0.2(3)
C4 C5 C6 C7 179.68(16)
C1 C6 C7 C8 -0.3(2)
C5 C6 C7 C8 -179.79(15)
C6 C7 C8 C9 0.3(2)
C6 C7 C8 C10 179.45(14)
C1 O1 C9 O2 179.79(14)
C1 O1 C9 C8 -0.1(2)
C7 C8 C9 O2 -179.98(16)
C10 C8 C9 O2 0.9(3)
C7 C8 C9 O1 -0.1(2)
C10 C8 C9 O1 -179.22(13)
C7 C8 C10 O3 2.9(2)
C9 C8 C10 O3 -177.88(15)
C7 C8 C10 N2 -175.51(15)
C9 C8 C10 N2 3.7(2)
